data_1507779
loop_
_publ_author_name
'Cai, L'
'Li, Y'
'Yu, C'
'Ji, H'
'Liu, Y'
'Liu, S'

_publ_section_title
;
 Spontaneous resolution of a chiral polyoxometalate: Synthesis, crystal
 structures and properties
;
_journal_name_full
;
Inorganica Chimica Acta
;
_journal_page_first 2895
_journal_page_last 2899
_journal_paper_doi 10.1016/j.ica.2009.01.013
_journal_volume 362
_journal_year 2009
_chemical_formula_sum 'C20 H100 N10 O88 P2 W22 Zr'
_chemical_formula_weight 6086.67
_space_group_IT_number 4
_symmetry_cell_setting monoclinic
_symmetry_space_group_name_Hall 'P 2yb'
_symmetry_space_group_name_H-M 'P 1 21 1'
_atom_sites_solution_hydrogens geom
_atom_sites_solution_primary direct
_atom_sites_solution_secondary difmap
_cell_angle_alpha 90.00
_cell_angle_beta 90.4360(10)
_cell_angle_gamma 90.00
_cell_formula_units_Z 2
_cell_length_a 12.2742(9)
_cell_length_b 20.5699(15)
_cell_length_c 20.9526(15)
_cell_measurement_reflns_used 17915
_cell_measurement_temperature 296(2)
_cell_measurement_theta_max 25.00
_cell_measurement_theta_min 0.97
_cell_volume 5289.9(7)
_computing_cell_refinement 'SAINT (Bruker, 1997)'
_computing_data_collection 'SMART (Bruker, 1997)'
_computing_data_reduction SAINT
_computing_molecular_graphics 'ORTEP-3 (Farrugia, 1997)'
_computing_publication_material SHELXL97
_computing_structure_refinement 'SHELXL-97 (Sheldrick, 1997)'
_computing_structure_solution 'SHELXL-97 (Sheldrick, 1997)'
_diffrn_ambient_temperature 296(2)
_diffrn_measured_fraction_theta_full 0.998
_diffrn_measured_fraction_theta_max 0.998
_diffrn_measurement_device_type 'Bruker SMART'
_diffrn_measurement_method \w
_diffrn_radiation_monochromator graphite
_diffrn_radiation_source 'fine-focus sealed tube'
_diffrn_radiation_type MoK\a
_diffrn_radiation_wavelength 0.71073
_diffrn_reflns_av_R_equivalents 0.0801
_diffrn_reflns_av_sigmaI/netI 0.1250
_diffrn_reflns_limit_h_max 14
_diffrn_reflns_limit_h_min -14
_diffrn_reflns_limit_k_max 24
_diffrn_reflns_limit_k_min -24
_diffrn_reflns_limit_l_max 24
_diffrn_reflns_limit_l_min -20
_diffrn_reflns_number 27002
_diffrn_reflns_theta_full 25.00
_diffrn_reflns_theta_max 25.00
_diffrn_reflns_theta_min 0.97
_exptl_absorpt_coefficient_mu 24.013
_exptl_absorpt_correction_T_max 0.073
_exptl_absorpt_correction_T_min 0.047
_exptl_absorpt_correction_type multi-scan
_exptl_absorpt_process_details '(SADABS; Bruker, 1997)'
_exptl_crystal_colour colorless
_exptl_crystal_density_diffrn 3.821
_exptl_crystal_density_meas 3.821
_exptl_crystal_density_method 'not measured'
_exptl_crystal_description 'irregular hexagonal prism'
_exptl_crystal_F_000 4752
_exptl_crystal_size_max 0.14
_exptl_crystal_size_mid 0.12
_exptl_crystal_size_min 0.11
_refine_diff_density_max 3.223
_refine_diff_density_min -4.280
_refine_diff_density_rms 0.580
_refine_ls_abs_structure_details 'Flack H D (1983), Acta Cryst. A39, 876-881'
_refine_ls_abs_structure_Flack -0.04(2)
_refine_ls_extinction_method none
_refine_ls_goodness_of_fit_ref 1.023
_refine_ls_hydrogen_treatment constr
_refine_ls_matrix_type full
_refine_ls_number_parameters 788
_refine_ls_number_reflns 17915
_refine_ls_number_restraints 1
_refine_ls_restrained_S_all 1.023
_refine_ls_R_factor_all 0.0864
_refine_ls_R_factor_gt 0.0732
_refine_ls_shift/su_max 0.000
_refine_ls_shift/su_mean 0.000
_refine_ls_structure_factor_coef Fsqd
_refine_ls_weighting_details 'calc w=1/[\s^2^(Fo^2^)+(0.1044P)^2^+0.0000P] where P=(Fo^2^+2Fc^2^)/3'
_refine_ls_weighting_scheme calc
_refine_ls_wR_factor_gt 0.1796
_refine_ls_wR_factor_ref 0.1883
_reflns_number_gt 15007
_reflns_number_total 17915
_reflns_threshold_expression >2sigma(I)
_cod_data_source_file 702813-R-1.cif
_cod_data_source_block compound_R-1
_cod_original_sg_symbol_H-M P21
_cod_original_formula_sum 'C20 H100 N10 O88 P2 W22 Zr '
_cod_database_code 1507779

loop_
_symmetry_equiv_pos_as_xyz
'x, y, z'
'-x, y+1/2, -z'

loop_
_atom_site_label
_atom_site_type_symbol
_atom_site_fract_x
_atom_site_fract_y
_atom_site_fract_z
_atom_site_U_iso_or_equiv
_atom_site_adp_type
_atom_site_occupancy
_atom_site_symmetry_multiplicity
_atom_site_calc_flag
_atom_site_refinement_flags
C1 C 0.126(3) 0.250(2) 0.7262(19) 0.044(12) Uani 1 1 d .
H1C H 0.1888 0.2647 0.7030 0.065 Uiso 1 1 calc R
H1D H 0.1452 0.2123 0.7506 0.065 Uiso 1 1 calc R
H1E H 0.1023 0.2839 0.7543 0.065 Uiso 1 1 calc R
C2 C 0.058(5) 0.207(2) 0.621(4) 0.12(4) Uani 1 1 d .
H2A H 0.1009 0.2377 0.5975 0.174 Uiso 1 1 calc R
H2B H -0.0068 0.1967 0.5972 0.174 Uiso 1 1 calc R
H2C H 0.0998 0.1680 0.6278 0.174 Uiso 1 1 calc R
C3 C 0.451(4) 0.464(2) 0.594(2) 0.054(13) Uani 1 1 d .
H3A H 0.4127 0.4281 0.5743 0.080 Uiso 1 1 calc R
H3B H 0.5135 0.4746 0.5688 0.080 Uiso 1 1 calc R
H3C H 0.4037 0.5006 0.5967 0.080 Uiso 1 1 calc R
C4 C 0.401(3) 0.434(2) 0.708(2) 0.038(10) Uani 1 1 d .
H4A H 0.3683 0.4754 0.7172 0.057 Uiso 1 1 calc R
H4B H 0.4296 0.4151 0.7460 0.057 Uiso 1 1 calc R
H4C H 0.3470 0.4058 0.6893 0.057 Uiso 1 1 calc R
N1 N 0.031(2) 0.2325(14) 0.6773(16) 0.029(8) Uani 1 1 d .
H1A H -0.0141 0.2044 0.6968 0.035 Uiso 1 1 calc R
H1B H -0.0074 0.2690 0.6697 0.035 Uiso 1 1 calc R
N2 N 0.489(3) 0.4435(17) 0.6622(17) 0.040(9) Uiso 1 1 d .
H2D H 0.5271 0.4063 0.6595 0.048 Uiso 1 1 calc R
H2E H 0.5340 0.4743 0.6775 0.048 Uiso 1 1 calc R
O1 O 0.4228(18) 0.1746(11) 0.6724(11) 0.020(5) Uiso 1 1 d .
O2 O 0.6833(18) 0.4314(11) 0.7600(11) 0.019(5) Uiso 1 1 d .
O3 O 0.6930(18) 0.5323(11) 0.6431(11) 0.021(5) Uiso 1 1 d .
O4 O 0.873(2) 0.1260(12) 0.8918(12) 0.028(6) Uiso 1 1 d .
O5 O 1.1778(18) 0.5375(12) 0.7549(13) 0.029(6) Uani 1 1 d .
O6 O 0.961(2) 0.7107(12) 0.6769(12) 0.035(7) Uani 1 1 d .
O7 O 0.3464(18) 0.1550(13) 0.7864(13) 0.030(6) Uani 1 1 d .
O8 O 0.951(2) 0.5035(11) 0.9324(12) 0.028(6) Uani 1 1 d .
O9 O 0.6638(17) 0.3150(10) 0.8117(11) 0.016(5) Uiso 1 1 d .
O10 O 1.099(2) 0.4989(14) 0.6452(13) 0.036(7) Uani 1 1 d .
O11 O 0.5856(17) 0.2164(10) 0.9527(11) 0.017(5) Uiso 1 1 d .
O12 O 0.8297(19) 0.1408(12) 0.6729(11) 0.026(6) Uani 1 1 d .
O13 O 1.097(2) 0.4210(13) 0.7392(13) 0.033(6) Uani 1 1 d .
O14 O 0.7377(18) 0.4699(11) 0.5306(11) 0.023(5) Uiso 1 1 d .
O15 O 0.8422(18) 0.2565(10) 0.7729(11) 0.018(5) Uani 1 1 d .
O16 O 1.1423(19) 0.6598(12) 0.7221(12) 0.025(5) Uiso 1 1 d .
O17 O 0.878(2) 0.5618(12) 0.5956(13) 0.030(6) Uiso 1 1 d .
O18 O 0.864(2) 0.0312(14) 0.8098(14) 0.040(7) Uani 1 1 d .
O19 O 0.9304(18) 0.3551(11) 0.6875(11) 0.020(5) Uiso 1 1 d .
O20 O 0.771(2) 0.6483(11) 0.6558(11) 0.026(6) Uani 1 1 d .
O21 O 1.134(2) 0.5321(12) 0.8754(13) 0.030(6) Uiso 1 1 d .
O22 O 1.0541(19) 0.4135(12) 0.8641(12) 0.030(6) Uani 1 1 d .
O23 O 0.934(2) 0.4373(12) 0.5882(13) 0.030(6) Uiso 1 1 d .
O24 O 1.269(2) 0.4342(13) 0.8300(13) 0.033(6) Uani 1 1 d .
O25 O 0.7732(19) 0.1856(12) 0.5513(12) 0.025(5) Uiso 1 1 d .
O26 O 0.5839(18) 0.2252(11) 0.6045(11) 0.019(5) Uiso 1 1 d .
O27 O 0.7742(16) 0.2689(10) 0.6514(10) 0.015(5) Uiso 1 1 d .
O28 O 0.864(2) 0.6152(13) 0.8894(13) 0.035(7) Uani 1 1 d .
O29 O 1.053(2) 0.7687(13) 0.7858(13) 0.034(6) Uiso 1 1 d .
O30 O 0.9484(18) 0.1437(11) 0.7790(13) 0.027(6) Uani 1 1 d .
O31 O 0.4266(19) 0.2651(12) 0.7560(12) 0.027(6) Uani 1 1 d .
O32 O 0.6314(16) 0.1988(10) 0.7199(10) 0.013(4) Uiso 1 1 d .
O33 O 0.7656(19) 0.4719(12) 0.8722(12) 0.026(6) Uiso 1 1 d .
O34 O 0.981(2) 0.0379(12) 0.6937(13) 0.030(6) Uani 1 1 d .
O35 O 0.994(2) 0.2408(12) 0.8699(12) 0.028(6) Uiso 1 1 d .
O36 O 0.8894(17) 0.4796(10) 0.6979(10) 0.015(5) Uani 1 1 d .
O37 O 0.660(2) 0.0088(12) 0.8439(13) 0.030(6) Uiso 1 1 d .
O38 O 1.044(2) 0.6421(13) 0.8383(13) 0.034(6) Uiso 1 1 d .
O39 O 0.897(2) 0.6913(14) 0.5536(14) 0.039(7) Uiso 1 1 d .
O40 O 0.5320(19) 0.4626(12) 0.8549(11) 0.023(5) Uani 1 1 d .
O41 O 0.481(2) 0.0630(13) 0.8803(13) 0.032(6) Uani 1 1 d .
O42 O 0.774(2) 0.2407(13) 0.8920(12) 0.030(6) Uani 1 1 d .
O43 O 0.712(3) 0.7104(12) 0.8864(14) 0.043(8) Uani 1 1 d .
O44 O 0.7404(19) 0.4043(12) 0.6408(12) 0.025(5) Uiso 1 1 d .
O45 O 0.3827(18) 0.0279(14) 0.7733(13) 0.034(7) Uani 1 1 d .
O46 O 0.8628(19) 0.3839(12) 0.8039(11) 0.024(5) Uani 1 1 d .
O47 O 0.661(2) 0.6606(12) 0.7618(12) 0.028(6) Uani 1 1 d .
O48 O 1.274(2) 0.5847(13) 0.6455(12) 0.030(6) Uani 1 1 d .
O49 O 1.066(2) 0.6242(12) 0.6116(12) 0.032(7) Uani 1 1 d .
O50 O 0.833(2) 0.0031(14) 0.9371(14) 0.042(7) Uiso 1 1 d .
O51 O 0.641(2) 0.1045(14) 0.6259(14) 0.037(7) Uiso 1 1 d .
O52 O 0.4753(19) 0.2900(12) 0.8743(12) 0.025(5) Uiso 1 1 d .
O53 O 0.569(2) -0.0287(12) 0.7380(13) 0.029(6) Uani 1 1 d .
O54 O 0.393(2) 0.1751(14) 0.9067(13) 0.036(7) Uani 1 1 d .
O55 O 1.115(2) 0.3656(12) 0.6188(12) 0.026(6) Uiso 1 1 d .
O56 O 0.657(2) 0.5840(12) 0.8586(12) 0.030(6) Uani 1 1 d .
O57 O 0.542(2) 0.6385(13) 0.6526(13) 0.035(6) Uiso 1 1 d .
O58 O 0.624(2) -0.0279(14) 0.6069(15) 0.045(8) Uani 1 1 d .
O59 O 0.581(2) 0.5480(13) 0.7482(12) 0.033(7) Uani 1 1 d .
O60 O 0.861(2) 0.6898(14) 0.7932(12) 0.038(7) Uani 1 1 d .
O61 O 0.7386(19) 0.1301(11) 0.7981(12) 0.023(5) Uiso 1 1 d .
O62 O 0.7878(18) 0.5637(11) 0.7650(12) 0.024(5) Uiso 1 1 d .
O63 O 0.9579(16) 0.5107(10) 0.8080(10) 0.015(5) Uiso 1 1 d .
O64 O 0.5577(18) 0.0949(11) 0.7547(11) 0.021(5) Uiso 1 1 d .
O65 O 0.488(3) 0.1087(13) 1.0075(13) 0.045(8) Uani 1 1 d .
O66 O 0.9638(16) 0.5927(10) 0.7167(10) 0.014(5) Uiso 1 1 d .
O67 O 0.4524(19) 0.0462(11) 0.6565(12) 0.025(5) Uiso 1 1 d .
O68 O 0.668(2) 0.0999(13) 0.9280(11) 0.031(6) Uani 1 1 d .
O69 O 0.590(2) 0.3260(12) 0.6900(12) 0.026(6) Uiso 1 1 d .
O70 O 0.471(2) -0.0686(13) 0.8518(14) 0.038(7) Uani 1 1 d .
O71 O 0.405(2) 0.3058(13) 0.6258(14) 0.034(6) Uiso 1 1 d .
O72 O 0.5680(19) 0.1866(12) 0.8334(12) 0.027(6) Uiso 1 1 d .
O73 O 0.649(2) 0.3459(12) 0.9384(12) 0.035(7) Uani 1 1 d .
O74 O 0.879(2) 0.3684(13) 0.9352(13) 0.033(6) Uiso 1 1 d .
O75 O 0.246(2) 0.0911(14) 0.6858(16) 0.050(8) Uani 1 1 d .
O76 O 0.262(3) 0.2662(16) 0.8476(15) 0.051(8) Uani 1 1 d .
O77 O 0.746(2) 0.0270(15) 0.7032(16) 0.048(8) Uani 1 1 d .
O78 O 1.048(2) 0.6173(14) 0.9691(14) 0.043(7) Uiso 1 1 d .
P1 P 0.6247(7) 0.1543(4) 0.7765(4) 0.0156(17) Uani 1 1 d .
P2 P 0.8991(7) 0.5355(4) 0.7470(4) 0.0152(17) Uani 1 1 d .
W1 W 0.64666(11) 0.49391(7) 0.81602(6) 0.0194(3) Uani 1 1 d .
W2 W 0.88020(11) 0.20581(7) 0.83607(6) 0.0196(3) Uani 1 1 d .
W3 W 1.14965(12) 0.57898(7) 0.67578(7) 0.0233(3) Uani 1 1 d .
W4 W 0.89805(11) 0.42443(7) 0.87576(6) 0.0183(3) Uani 1 1 d .
W5 W 1.00624(13) 0.57772(7) 0.90132(7) 0.0255(3) Uani 1 1 d .
W6 W 0.63225(11) 0.28351(7) 0.88738(6) 0.0195(3) Uani 1 1 d .
W7 W 1.02551(11) 0.41277(7) 0.65902(7) 0.0191(3) Uani 1 1 d .
W8 W 1.14469(12) 0.46698(7) 0.81288(7) 0.0228(3) Uani 1 1 d .
W9 W 0.38270(12) 0.23183(7) 0.83344(7) 0.0250(3) Uani 1 1 d .
W10 W 0.79356(12) 0.47638(7) 0.60331(6) 0.0204(3) Uani 1 1 d .
W11 W 0.87263(12) 0.07598(7) 0.73307(7) 0.0233(3) Uani 1 1 d .
W12 W 0.72532(12) 0.19083(7) 0.62488(6) 0.0189(3) Uani 1 1 d .
W13 W 0.49505(11) 0.26173(7) 0.67229(7) 0.0199(3) Uani 1 1 d .
W14 W 0.91302(12) 0.64446(7) 0.61724(7) 0.0237(3) Uani 1 1 d .
W15 W 0.65089(12) 0.60653(7) 0.69429(7) 0.0241(3) Uani 1 1 d .
W16 W 0.74883(13) 0.64986(7) 0.84051(7) 0.0261(3) Uani 1 1 d .
W17 W 0.60702(13) 0.02682(7) 0.66443(7) 0.0253(3) Uani 1 1 d .
W18 W 0.37198(12) 0.09993(7) 0.71449(8) 0.0258(3) Uani 1 1 d .
W19 W 0.78236(13) 0.05594(7) 0.88490(7) 0.0268(3) Uani 1 1 d .
W20 W 0.51633(14) 0.00110(7) 0.81716(8) 0.0298(4) Uani 1 1 d .
W21 W 1.01112(13) 0.69250(7) 0.76359(7) 0.0255(3) Uani 1 1 d .
W22 W 0.52606(13) 0.13498(8) 0.93606(7) 0.0282(4) Uani 1 1 d .
Zr1 Zr 0.7612(3) 0.34246(15) 0.72724(14) 0.0145(6) Uani 1 1 d .

loop_
_atom_site_aniso_label
_atom_site_aniso_U_11
_atom_site_aniso_U_22
_atom_site_aniso_U_33
_atom_site_aniso_U_23
_atom_site_aniso_U_13
_atom_site_aniso_U_12
C1 0.04(2) 0.07(3) 0.02(2) 0.01(2) -0.019(18) -0.02(2)
C2 0.08(4) 0.01(2) 0.26(10) 0.01(4) 0.09(6) 0.03(2)
C3 0.06(3) 0.03(3) 0.06(4) 0.01(2) -0.03(3) -0.02(2)
C4 0.04(2) 0.04(2) 0.03(3) 0.002(19) -0.010(19) -0.007(18)
N1 0.019(15) 0.015(15) 0.05(2) -0.016(14) -0.019(14) 0.019(12)
O5 0.015(12) 0.037(16) 0.034(16) -0.009(12) -0.006(11) 0.001(10)
O6 0.07(2) 0.023(14) 0.008(13) 0.003(10) 0.017(13) 0.018(13)
O7 0.016(13) 0.037(16) 0.038(17) -0.001(12) 0.000(11) -0.012(10)
O8 0.050(16) 0.013(12) 0.020(14) 0.011(10) 0.013(12) 0.010(11)
O10 0.029(15) 0.055(19) 0.022(15) -0.007(13) 0.009(12) -0.002(13)
O12 0.033(14) 0.035(15) 0.009(12) -0.003(11) 0.010(10) -0.003(11)
O13 0.029(14) 0.039(16) 0.030(16) -0.001(12) -0.007(12) 0.003(11)
O15 0.026(12) 0.006(11) 0.021(13) 0.000(9) 0.003(10) -0.005(9)
O18 0.053(18) 0.038(17) 0.028(17) -0.008(13) 0.001(14) 0.005(13)
O20 0.044(15) 0.019(13) 0.015(13) 0.005(10) 0.017(11) 0.004(11)
O22 0.027(14) 0.033(15) 0.031(16) 0.018(12) -0.017(11) -0.004(11)
O24 0.035(15) 0.038(16) 0.025(15) 0.008(12) 0.007(12) 0.006(12)
O28 0.020(14) 0.044(17) 0.040(18) -0.020(13) 0.006(12) 0.009(11)
O30 0.023(13) 0.014(12) 0.042(17) 0.004(11) -0.015(11) 0.005(10)
O31 0.023(13) 0.034(15) 0.024(15) -0.009(11) -0.008(11) -0.016(11)
O34 0.032(15) 0.021(14) 0.038(17) -0.014(12) 0.005(12) 0.000(10)
O36 0.017(11) 0.021(12) 0.008(11) 0.001(9) -0.005(9) -0.004(9)
O40 0.026(13) 0.031(14) 0.013(13) 0.004(10) 0.007(10) 0.003(10)
O41 0.029(14) 0.037(16) 0.030(16) 0.013(12) -0.004(12) -0.006(11)
O42 0.031(15) 0.040(16) 0.020(15) 0.014(12) 0.001(11) 0.004(11)
O43 0.08(2) 0.014(14) 0.038(18) -0.005(12) -0.030(15) 0.014(13)
O45 0.014(13) 0.053(18) 0.035(17) -0.015(13) -0.001(11) -0.012(11)
O46 0.021(13) 0.040(15) 0.011(13) -0.002(11) 0.010(10) 0.002(10)
O47 0.026(14) 0.031(15) 0.026(15) 0.004(11) 0.006(11) 0.014(10)
O48 0.030(14) 0.036(16) 0.025(15) -0.004(12) 0.002(11) 0.000(11)
O49 0.052(17) 0.028(15) 0.016(14) 0.011(11) -0.009(12) -0.023(12)
O53 0.027(14) 0.022(13) 0.038(17) 0.006(12) 0.004(12) -0.007(10)
O54 0.025(14) 0.062(19) 0.021(15) -0.016(13) 0.004(11) -0.003(12)
O56 0.038(15) 0.030(15) 0.020(14) 0.001(11) -0.010(11) 0.013(11)
O58 0.054(19) 0.029(16) 0.05(2) -0.013(14) 0.024(15) -0.005(13)
O59 0.050(17) 0.040(16) 0.010(14) -0.005(11) -0.001(12) -0.017(13)
O60 0.055(18) 0.045(17) 0.014(14) -0.019(12) 0.003(12) 0.007(14)
O65 0.09(2) 0.026(16) 0.019(16) 0.010(12) 0.006(15) -0.015(15)
O68 0.045(16) 0.036(15) 0.011(13) 0.010(11) -0.008(11) 0.002(12)
O70 0.041(16) 0.036(16) 0.035(17) 0.019(13) -0.009(13) -0.011(12)
O73 0.08(2) 0.016(13) 0.009(14) 0.006(10) 0.000(13) -0.001(13)
O75 0.049(19) 0.036(18) 0.07(2) -0.007(15) 0.003(16) 0.011(14)
O76 0.06(2) 0.06(2) 0.036(19) -0.017(15) 0.019(15) -0.009(16)
O77 0.046(18) 0.046(19) 0.05(2) -0.006(16) -0.008(15) 0.004(14)
P1 0.026(4) 0.014(4) 0.006(4) 0.004(3) 0.002(3) -0.004(3)
P2 0.028(5) 0.014(4) 0.004(4) 0.001(3) 0.001(3) -0.002(3)
W1 0.0265(8) 0.0246(8) 0.0071(7) -0.0004(5) 0.0015(5) 0.0011(5)
W2 0.0259(8) 0.0264(8) 0.0067(7) 0.0040(5) -0.0018(5) 0.0005(5)
W3 0.0281(8) 0.0241(8) 0.0176(8) 0.0050(6) 0.0022(6) -0.0027(6)
W4 0.0278(8) 0.0244(8) 0.0026(6) 0.0023(5) -0.0026(5) -0.0015(5)
W5 0.0394(9) 0.0294(8) 0.0074(7) -0.0039(6) -0.0067(6) -0.0031(6)
W6 0.0290(8) 0.0243(8) 0.0052(7) -0.0008(5) 0.0038(5) -0.0018(6)
W7 0.0271(8) 0.0205(7) 0.0097(7) 0.0008(5) 0.0045(6) 0.0004(5)
W8 0.0237(8) 0.0303(8) 0.0144(8) 0.0042(6) -0.0055(6) 0.0020(6)
W9 0.0257(8) 0.0291(8) 0.0202(8) -0.0041(6) 0.0044(6) -0.0012(6)
W10 0.0343(8) 0.0243(8) 0.0025(7) 0.0032(5) -0.0025(6) -0.0013(6)
W11 0.0309(8) 0.0249(8) 0.0141(7) 0.0014(6) 0.0021(6) 0.0068(6)
W12 0.0330(8) 0.0214(7) 0.0024(6) -0.0019(5) -0.0003(5) 0.0001(5)
W13 0.0264(7) 0.0217(7) 0.0117(7) -0.0004(5) -0.0071(6) -0.0001(5)
W14 0.0361(8) 0.0220(7) 0.0131(7) 0.0086(6) -0.0029(6) -0.0008(6)
W15 0.0301(8) 0.0265(8) 0.0156(8) 0.0036(6) -0.0047(6) 0.0056(6)
W16 0.0357(8) 0.0249(8) 0.0177(8) -0.0065(6) 0.0022(6) 0.0044(6)
W17 0.0379(9) 0.0188(8) 0.0193(8) -0.0042(6) -0.0005(6) -0.0008(6)
W18 0.0278(8) 0.0239(8) 0.0256(9) -0.0036(6) -0.0026(6) -0.0052(6)
W19 0.0394(9) 0.0270(8) 0.0138(8) 0.0110(6) -0.0003(6) 0.0020(6)
W20 0.0425(9) 0.0215(8) 0.0254(9) 0.0056(6) 0.0051(7) -0.0044(6)
W21 0.0384(9) 0.0184(7) 0.0198(8) -0.0003(6) -0.0027(6) -0.0025(6)
W22 0.0397(9) 0.0321(9) 0.0130(8) 0.0055(6) 0.0090(6) -0.0047(7)
Zr1 0.0223(17) 0.0194(16) 0.0017(15) 0.0008(12) -0.0004(12) 0.0000(12)

loop_
_geom_angle_atom_site_label_1
_geom_angle_atom_site_label_2
_geom_angle_atom_site_label_3
_geom_angle
C2 N1 C1 118(4)
C4 N2 C3 115(3)
W18 O1 W13 151.8(13)
W1 O2 Zr1 156.6(13)
W10 O3 W15 154.5(13)
W19 O4 W2 129.0(14)
W3 O5 W8 148.0(13)
W14 O6 W21 123.9(13)
W18 O7 W9 148.9(14)
W5 O8 W4 124.5(13)
W6 O9 Zr1 159.7(12)
W3 O10 W7 150.9(15)
W22 O11 W6 126.8(12)
W11 O12 W12 154.2(13)
W7 O13 W8 154.3(15)
W2 O15 Zr1 155.6(13)
W3 O16 W21 124.2(12)
W14 O17 W10 155.2(15)
W11 O18 W19 127.3(15)
W7 O19 Zr1 144.3(12)
W15 O20 W14 150.4(13)
W8 O21 W5 127.5(14)
W8 O22 W4 125.7(12)
W7 O23 W10 119.9(14)
W12 O26 W13 119.3(12)
W12 O27 Zr1 144.1(12)
W16 O28 W5 154.2(16)
W11 O30 W2 125.0(12)
W9 O31 W13 155.2(15)
P1 O32 W12 131.8(12)
P1 O32 W13 129.2(12)
W12 O32 W13 91.8(7)
W4 O33 W1 142.3(14)
P2 O36 W10 129.1(12)
P2 O36 W7 128.5(12)
W10 O36 W7 92.6(8)
W20 O37 W19 152.9(15)
W21 O38 W5 151.8(15)
W20 O41 W22 149.7(14)
W2 O42 W6 139.0(14)
W10 O44 Zr1 141.7(13)
W18 O45 W20 124.8(12)
W4 O46 Zr1 159.5(13)
W15 O47 W16 128.1(12)
W3 O49 W14 125.1(13)
W17 O51 W12 150.7(16)
W9 O52 W6 128.5(13)
W20 O53 W17 125.6(13)
W22 O54 W9 124.0(13)
W16 O56 W1 128.4(14)
W15 O59 W1 127.8(15)
W16 O60 W21 150.9(17)
P1 O61 W11 126.9(14)
P1 O61 W19 127.9(13)
W11 O61 W19 89.2(8)
P1 O61 W2 121.6(13)
W11 O61 W2 89.5(8)
W19 O61 W2 90.2(8)
P2 O62 W15 127.4(14)
P2 O62 W16 128.1(13)
W15 O62 W16 89.6(8)
P2 O62 W1 120.7(13)
W15 O62 W1 89.5(8)
W16 O62 W1 90.0(8)
P2 O63 W4 126.2(12)
P2 O63 W5 125.4(12)
W4 O63 W5 91.0(7)
P2 O63 W8 125.6(12)
W4 O63 W8 89.7(7)
W5 O63 W8 87.3(7)
P1 O64 W20 126.4(13)
P1 O64 W18 124.5(13)
W20 O64 W18 91.2(8)
P1 O64 W17 123.5(13)
W20 O64 W17 90.9(8)
W18 O64 W17 89.6(8)
P2 O66 W21 127.9(12)
P2 O66 W14 123.7(12)
W21 O66 W14 92.1(7)
P2 O66 W3 122.2(11)
W21 O66 W3 91.1(7)
W14 O66 W3 89.1(7)
W18 O67 W17 124.7(13)
W22 O68 W19 154.7(14)
W13 O69 Zr1 141.3(13)
P1 O72 W6 124.8(13)
P1 O72 W22 126.3(14)
W6 O72 W22 91.0(9)
P1 O72 W9 126.0(14)
W6 O72 W9 89.2(8)
W22 O72 W9 87.9(8)
W17 O77 W11 148.8(18)
O32 P1 O72 112.1(13)
O32 P1 O64 106.5(13)
O72 P1 O64 109.2(13)
O32 P1 O61 111.9(13)
O72 P1 O61 108.9(14)
O64 P1 O61 108.1(13)
O62 P2 O36 112.4(13)
O62 P2 O63 109.4(13)
O36 P2 O63 109.6(12)
O62 P2 O66 105.9(13)
O36 P2 O66 109.1(12)
O63 P2 O66 110.4(12)
O40 W1 O2 104.3(11)
O40 W1 O33 103.7(11)
O2 W1 O33 92.3(10)
O40 W1 O59 102.5(11)
O2 W1 O59 92.1(10)
O33 W1 O59 151.4(11)
O40 W1 O56 100.1(11)
O2 W1 O56 155.5(10)
O33 W1 O56 84.4(10)
O59 W1 O56 80.0(10)
O40 W1 O62 166.4(10)
O2 W1 O62 87.3(9)
O33 W1 O62 82.6(9)
O59 W1 O62 69.4(9)
O56 W1 O62 68.2(9)
O35 W2 O15 105.9(11)
O35 W2 O42 98.3(12)
O15 W2 O42 93.5(10)
O35 W2 O30 100.2(11)
O15 W2 O30 92.3(10)
O42 W2 O30 158.2(11)
O35 W2 O4 98.3(11)
O15 W2 O4 155.7(10)
O42 W2 O4 85.1(10)
O30 W2 O4 81.0(10)
O35 W2 O61 165.4(10)
O15 W2 O61 87.0(9)
O42 W2 O61 87.3(10)
O30 W2 O61 72.1(9)
O4 W2 O61 68.7(9)
O48 W3 O10 103.5(12)
O48 W3 O5 101.8(11)
O10 W3 O5 87.8(11)
O48 W3 O49 100.6(12)
O10 W3 O49 90.7(11)
O5 W3 O49 157.2(11)
O48 W3 O16 100.3(11)
O10 W3 O16 156.2(10)
O5 W3 O16 87.5(11)
O49 W3 O16 84.8(11)
O48 W3 O66 169.2(10)
O10 W3 O66 85.1(9)
O5 W3 O66 84.8(9)
O49 W3 O66 72.4(9)
O16 W3 O66 71.2(9)
O74 W4 O46 105.5(12)
O74 W4 O33 104.7(12)
O46 W4 O33 90.3(11)
O74 W4 O22 98.7(11)
O46 W4 O22 94.2(11)
O33 W4 O22 154.0(10)
O74 W4 O8 98.7(11)
O46 W4 O8 155.8(10)
O33 W4 O8 83.3(10)
O22 W4 O8 82.1(10)
O74 W4 O63 166.9(10)
O46 W4 O63 85.4(10)
O33 W4 O63 82.1(9)
O22 W4 O63 72.8(8)
O8 W4 O63 70.6(8)
O78 W5 O8 102.4(13)
O78 W5 O21 103.4(12)
O8 W5 O21 90.1(11)
O78 W5 O28 100.4(12)
O8 W5 O28 92.3(12)
O21 W5 O28 155.1(11)
O78 W5 O38 99.9(13)
O8 W5 O38 157.7(12)
O21 W5 O38 86.7(11)
O28 W5 O38 81.8(12)
O78 W5 O63 173.9(11)
O8 W5 O63 73.9(10)
O21 W5 O63 72.1(9)
O28 W5 O63 84.7(9)
O38 W5 O63 84.1(10)
O73 W6 O9 105.4(11)
O73 W6 O52 98.8(13)
O9 W6 O52 94.2(10)
O73 W6 O42 102.0(13)
O9 W6 O42 90.5(10)
O52 W6 O42 156.7(10)
O73 W6 O11 97.2(10)
O9 W6 O11 157.5(9)
O52 W6 O11 81.8(9)
O42 W6 O11 85.2(9)
O73 W6 O72 164.4(11)
O9 W6 O72 87.5(9)
O52 W6 O72 70.9(9)
O42 W6 O72 86.5(10)
O11 W6 O72 70.2(9)
O55 W7 O19 102.5(11)
O55 W7 O13 101.1(12)
O19 W7 O13 93.6(11)
O55 W7 O23 98.2(12)
O19 W7 O23 93.2(11)
O13 W7 O23 157.7(11)
O55 W7 O10 97.9(11)
O19 W7 O10 159.5(10)
O13 W7 O10 81.0(11)
O23 W7 O10 85.2(11)
O55 W7 O36 170.7(10)
O19 W7 O36 78.4(9)
O13 W7 O36 88.1(9)
O23 W7 O36 72.5(9)
O10 W7 O36 81.6(9)
O24 W8 O21 101.6(12)
O24 W8 O13 104.0(12)
O21 W8 O13 154.2(11)
O24 W8 O22 100.4(11)
O21 W8 O22 88.6(11)
O13 W8 O22 89.6(12)
O24 W8 O5 103.6(11)
O21 W8 O5 85.4(11)
O13 W8 O5 85.9(11)
O22 W8 O5 156.0(10)
O24 W8 O63 170.0(10)
O21 W8 O63 72.5(9)
O13 W8 O63 82.5(9)
O22 W8 O63 71.8(9)
O5 W8 O63 84.3(8)
O76 W9 O31 105.4(14)
O76 W9 O52 100.8(13)
O31 W9 O52 89.1(10)
O76 W9 O7 103.7(13)
O31 W9 O7 85.5(11)
O52 W9 O7 155.5(10)
O76 W9 O54 99.5(14)
O31 W9 O54 155.0(11)
O52 W9 O54 89.4(11)
O7 W9 O54 85.6(11)
O76 W9 O72 169.3(12)
O31 W9 O72 82.2(10)
O52 W9 O72 71.4(9)
O7 W9 O72 84.2(9)
O54 W9 O72 73.7(10)
O14 W10 O44 100.6(11)
O14 W10 O3 100.7(11)
O44 W10 O3 93.9(10)
O14 W10 O23 100.3(11)
O44 W10 O23 93.3(11)
O3 W10 O23 156.1(10)
O14 W10 O17 101.6(11)
O44 W10 O17 157.8(11)
O3 W10 O17 80.9(10)
O23 W10 O17 83.8(10)
O14 W10 O36 172.9(10)
O44 W10 O36 80.4(9)
O3 W10 O36 86.2(9)
O23 W10 O36 72.6(10)
O17 W10 O36 77.8(9)
O34 W11 O18 103.6(13)
O34 W11 O12 102.0(12)
O18 W11 O12 154.4(11)
O34 W11 O30 101.2(11)
O18 W11 O30 87.6(12)
O12 W11 O30 87.4(10)
O34 W11 O77 102.7(12)
O18 W11 O77 88.2(13)
O12 W11 O77 86.3(12)
O30 W11 O77 156.0(11)
O34 W11 O61 173.1(10)
O18 W11 O61 72.3(10)
O12 W11 O61 82.2(9)
O30 W11 O61 73.4(9)
O77 W11 O61 82.9(11)
O25 W12 O27 103.0(11)
O25 W12 O26 98.3(11)
O27 W12 O26 92.2(9)
O25 W12 O12 102.3(10)
O27 W12 O12 95.5(10)
O26 W12 O12 155.8(10)
O25 W12 O51 97.8(12)
O27 W12 O51 159.1(10)
O26 W12 O51 82.4(10)
O12 W12 O51 82.2(11)
O25 W12 O32 170.9(10)
O27 W12 O32 80.7(8)
O26 W12 O32 73.1(9)
O12 W12 O32 85.5(8)
O51 W12 O32 78.4(9)
O71 W13 O69 98.2(12)
O71 W13 O26 98.7(11)
O69 W13 O26 93.9(10)
O71 W13 O31 102.1(12)
O69 W13 O31 94.1(10)
O26 W13 O31 156.4(10)
O71 W13 O1 100.9(11)
O69 W13 O1 160.9(10)
O26 W13 O1 84.6(9)
O31 W13 O1 80.6(10)
O71 W13 O32 170.9(11)
O69 W13 O32 81.8(9)
O26 W13 O32 72.2(8)
O31 W13 O32 87.0(9)
O1 W13 O32 79.6(8)
O39 W14 O17 108.5(13)
O39 W14 O49 100.8(12)
O17 W14 O49 90.8(11)
O39 W14 O20 102.2(12)
O17 W14 O20 85.8(11)
O49 W14 O20 156.7(10)
O39 W14 O6 98.3(12)
O17 W14 O6 153.2(11)
O49 W14 O6 84.2(11)
O20 W14 O6 88.5(11)
O39 W14 O66 168.2(11)
O17 W14 O66 82.1(10)
O49 W14 O66 73.3(9)
O20 W14 O66 83.4(9)
O6 W14 O66 71.2(9)
O57 W15 O47 102.1(12)
O57 W15 O59 101.3(13)
O47 W15 O59 87.2(11)
O57 W15 O20 102.3(12)
O47 W15 O20 90.4(11)
O59 W15 O20 156.3(12)
O57 W15 O3 103.2(11)
O47 W15 O3 154.7(10)
O59 W15 O3 87.3(11)
O20 W15 O3 84.9(10)
O57 W15 O62 172.3(11)
O47 W15 O62 72.6(9)
O59 W15 O62 73.3(10)
O20 W15 O62 83.5(10)
O3 W15 O62 82.2(9)
O43 W16 O56 105.7(14)
O43 W16 O28 100.3(12)
O56 W16 O28 94.0(11)
O43 W16 O60 100.6(14)
O56 W16 O60 153.5(11)
O28 W16 O60 84.4(12)
O43 W16 O47 104.5(11)
O56 W16 O47 85.4(11)
O28 W16 O47 154.4(10)
O60 W16 O47 85.0(11)
O43 W16 O62 173.8(11)
O56 W16 O62 73.4(10)
O28 W16 O62 85.9(9)
O60 W16 O62 80.1(9)
O47 W16 O62 69.4(9)
O58 W17 O51 103.9(14)
O58 W17 O77 101.3(15)
O51 W17 O77 88.7(13)
O58 W17 O67 101.7(13)
O51 W17 O67 90.6(11)
O77 W17 O67 156.4(12)
O58 W17 O53 101.8(13)
O51 W17 O53 154.1(12)
O77 W17 O53 83.5(13)
O67 W17 O53 87.0(10)
O58 W17 O64 170.3(11)
O51 W17 O64 84.3(10)
O77 W17 O64 83.9(11)
O67 W17 O64 72.6(9)
O53 W17 O64 70.4(9)
O75 W18 O1 103.3(13)
O75 W18 O7 101.0(13)
O1 W18 O7 86.7(10)
O75 W18 O67 100.9(13)
O1 W18 O67 89.9(10)
O7 W18 O67 158.0(10)
O75 W18 O45 101.9(13)
O1 W18 O45 154.8(10)
O7 W18 O45 87.9(11)
O67 W18 O45 85.9(11)
O75 W18 O64 171.3(11)
O1 W18 O64 83.3(9)
O7 W18 O64 84.9(9)
O67 W18 O64 73.1(9)
O45 W18 O64 71.7(9)
O50 W19 O4 103.9(13)
O50 W19 O68 105.9(12)
O4 W19 O68 92.0(11)
O50 W19 O18 99.7(13)
O4 W19 O18 87.4(12)
O68 W19 O18 153.7(11)
O50 W19 O37 104.3(13)
O4 W19 O37 151.7(11)
O68 W19 O37 83.2(11)
O18 W19 O37 85.0(12)
O50 W19 O61 169.5(11)
O4 W19 O61 72.1(10)
O68 W19 O61 84.1(9)
O18 W19 O61 70.7(10)
O37 W19 O61 79.6(9)
O70 W20 O37 104.8(12)
O70 W20 O53 102.4(13)
O37 W20 O53 87.9(11)
O70 W20 O41 101.2(13)
O37 W20 O41 87.2(11)
O53 W20 O41 156.4(10)
O70 W20 O45 99.5(12)
O37 W20 O45 155.7(11)
O53 W20 O45 88.2(11)
O41 W20 O45 86.9(11)
O70 W20 O64 170.3(11)
O37 W20 O64 83.7(10)
O53 W20 O64 72.9(9)
O41 W20 O64 83.6(9)
O45 W20 O64 72.2(10)
O29 W21 O38 102.3(12)
O29 W21 O60 102.8(12)
O38 W21 O60 85.1(12)
O29 W21 O6 99.7(12)
O38 W21 O6 158.0(11)
O60 W21 O6 90.6(12)
O29 W21 O16 100.9(11)
O38 W21 O16 90.6(11)
O60 W21 O16 156.3(11)
O6 W21 O16 84.6(11)
O29 W21 O66 170.7(11)
O38 W21 O66 85.3(10)
O60 W21 O66 82.9(9)
O6 W21 O66 72.7(9)
O16 W21 O66 73.5(9)
O65 W22 O11 103.7(12)
O65 W22 O68 102.7(14)
O11 W22 O68 89.9(11)
O65 W22 O54 100.6(15)
O11 W22 O54 90.4(11)
O68 W22 O54 156.0(10)
O65 W22 O41 102.3(12)
O11 W22 O41 154.1(10)
O68 W22 O41 85.0(11)
O54 W22 O41 84.3(11)
O65 W22 O72 172.5(12)
O11 W22 O72 72.0(9)
O68 W22 O72 83.5(9)
O54 W22 O72 73.7(10)
O41 W22 O72 82.2(9)
O2 Zr1 O46 72.1(9)
O2 Zr1 O27 147.1(8)
O46 Zr1 O27 138.6(8)
O2 Zr1 O9 73.8(8)
O46 Zr1 O9 79.7(8)
O27 Zr1 O9 116.4(8)
O2 Zr1 O44 74.2(9)
O46 Zr1 O44 115.7(9)
O27 Zr1 O44 79.3(8)
O9 Zr1 O44 137.4(8)
O2 Zr1 O15 136.3(9)
O46 Zr1 O15 75.3(9)
O27 Zr1 O15 74.4(8)
O9 Zr1 O15 72.4(8)
O44 Zr1 O15 147.8(9)
O2 Zr1 O19 115.3(8)
O46 Zr1 O19 72.9(8)
O27 Zr1 O19 75.0(8)
O9 Zr1 O19 145.8(8)
O44 Zr1 O19 74.6(8)
O15 Zr1 O19 80.9(8)
O2 Zr1 O69 79.9(8)
O46 Zr1 O69 146.2(9)
O27 Zr1 O69 73.8(8)
O9 Zr1 O69 74.4(9)
O44 Zr1 O69 72.8(9)
O15 Zr1 O69 115.9(8)
O19 Zr1 O69 138.2(9)

loop_
_geom_bond_atom_site_label_1
_geom_bond_atom_site_label_2
_geom_bond_distance
C1 N1 1.59(4)
C2 N1 1.34(8)
C3 N2 1.56(6)
C4 N2 1.45(5)
O1 W18 1.88(2)
O1 W13 2.00(2)
O2 W1 1.80(2)
O2 Zr1 2.18(2)
O3 W10 1.89(2)
O3 W15 1.94(2)
O4 W19 1.82(2)
O4 W2 2.02(2)
O5 W3 1.89(3)
O5 W8 1.94(3)
O6 W14 1.94(3)
O6 W21 1.95(3)
O7 W18 1.91(3)
O7 W9 1.91(3)
O8 W5 1.80(2)
O8 W4 2.11(3)
O9 W6 1.76(2)
O9 Zr1 2.22(2)
O10 W3 1.87(3)
O10 W7 2.01(3)
O11 W22 1.86(2)
O11 W6 2.03(2)
O12 W11 1.91(3)
O12 W12 1.92(3)
O13 W7 1.90(3)
O13 W8 1.90(3)
O14 W10 1.67(2)
O15 W2 1.75(2)
O15 Zr1 2.24(2)
O16 W3 1.93(2)
O16 W21 1.95(2)
O17 W14 1.81(3)
O17 W10 2.04(2)
O18 W11 1.86(3)
O18 W19 1.94(3)
O19 W7 1.77(2)
O19 Zr1 2.26(2)
O20 W15 1.89(2)
O20 W14 1.93(2)
O21 W8 1.88(3)
O21 W5 1.91(2)
O22 W8 1.90(2)
O22 W4 1.95(2)
O23 W7 1.92(3)
O23 W10 1.94(2)
O24 W8 1.71(3)
O25 W12 1.66(2)
O26 W12 1.92(2)
O26 W13 1.95(2)
O27 W12 1.80(2)
O27 Zr1 2.20(2)
O28 W16 1.88(3)
O28 W5 1.93(2)
O29 W21 1.71(3)
O30 W11 1.93(2)
O30 W2 1.94(3)
O31 W9 1.84(3)
O31 W13 1.95(2)
O32 P1 1.50(2)
O32 W12 2.31(2)
O32 W13 2.33(2)
O33 W4 1.90(2)
O33 W1 1.92(2)
O34 W11 1.75(2)
O35 W2 1.72(2)
O36 P2 1.55(2)
O36 W10 2.30(2)
O36 W7 2.32(2)
O37 W20 1.85(2)
O37 W19 1.98(3)
O38 W21 1.92(3)
O38 W5 1.93(3)
O39 W14 1.66(3)
O40 W1 1.75(2)
O41 W20 1.89(3)
O41 W22 1.96(3)
O42 W2 1.90(3)
O42 W6 1.95(2)
O43 W16 1.64(3)
O44 W10 1.80(2)
O44 Zr1 2.23(2)
O45 W18 1.93(3)
O45 W20 1.95(3)
O46 W4 1.77(2)
O46 Zr1 2.20(2)
O47 W15 1.80(3)
O47 W16 1.98(3)
O48 W3 1.66(2)
O49 W3 1.92(3)
O49 W14 1.93(3)
O50 W19 1.66(3)
O51 W17 1.84(3)
O51 W12 2.05(3)
O52 W9 1.86(2)
O52 W6 1.95(2)
O53 W20 1.89(3)
O53 W17 1.98(2)
O54 W22 1.93(3)
O54 W9 1.93(3)
O55 W7 1.69(2)
O56 W16 1.81(3)
O56 W1 2.06(2)
O57 W15 1.72(3)
O58 W17 1.66(3)
O59 W15 1.86(3)
O59 W1 1.97(3)
O60 W16 1.89(3)
O60 W21 1.95(3)
O61 P1 1.55(2)
O61 W11 2.42(2)
O61 W19 2.43(2)
O61 W2 2.46(2)
O62 P2 1.53(2)
O62 W15 2.40(2)
O62 W16 2.43(2)
O62 W1 2.50(2)
O63 P2 1.55(2)
O63 W4 2.39(2)
O63 W5 2.46(2)
O63 W8 2.46(2)
O64 P1 1.54(2)
O64 W20 2.39(2)
O64 W18 2.43(2)
O64 W17 2.43(2)
O65 W22 1.66(3)
O66 P2 1.56(2)
O66 W21 2.35(2)
O66 W14 2.42(2)
O66 W3 2.46(2)
O67 W18 1.92(2)
O67 W17 1.95(2)
O68 W22 1.90(3)
O68 W19 1.90(3)
O69 W13 1.80(2)
O69 Zr1 2.26(2)
O70 W20 1.70(2)
O71 W13 1.72(3)
O72 P1 1.54(3)
O72 W6 2.42(2)
O72 W22 2.46(3)
O72 W9 2.46(2)
O73 W6 1.68(3)
O74 W4 1.71(3)
O75 W18 1.66(3)
O76 W9 1.67(3)
O77 W17 1.89(3)
O77 W11 1.95(3)
O78 W5 1.71(3)
